data_4509508
loop_
_publ_author_name
'Boldog, Ishtvan'
'Daran, Jean-Claude'
'Chernega, Alexander N.'
'Rusanov, Eduard B.'
'Krautscheid, Harald'
'Domasevitch, Konstantin V.'

_publ_section_title
;
 Hydrogen Bonding Patterns and Supramolecular Structure of
 4,4&#x2032;-Bipyrazolium Salts
;
_journal_issue 6
_journal_name_full 'Crystal Growth &amp; Design'
_journal_page_first 2895
_journal_paper_doi 10.1021/cg9002109
_journal_volume 9
_journal_year 2009
_chemical_formula_moiety '2(C6 H8 N4), F12 Zr2'
_chemical_formula_sum 'C12 H16 F12 N8 Zr2'
_chemical_formula_weight 682.74
_chemical_name_systematic
; 
4,4'-bipyrazolium dodecafluorodizirconate(IV) 
;
_space_group_IT_number 14
_space_group_name_Hall '-P 2ybc'
_symmetry_cell_setting monoclinic
_symmetry_Int_Tables_number 14
_symmetry_space_group_name_Hall '-P 2ybc'
_symmetry_space_group_name_H-M 'P 1 21/c 1'
_atom_sites_solution_hydrogens difmap
_atom_sites_solution_primary direct
_atom_sites_solution_secondary difmap
_audit_creation_method SHELXL-97
_cell_angle_alpha 90.00
_cell_angle_beta 109.85(3)
_cell_angle_gamma 90.00
_cell_formula_units_Z 2
_cell_length_a 7.4380(10)
_cell_length_b 13.995(3)
_cell_length_c 10.415(2)
_cell_measurement_reflns_used 18
_cell_measurement_temperature 293(2)
_cell_measurement_theta_max 18.4
_cell_measurement_theta_min 11.0
_cell_volume 1019.7(4)
_computing_cell_refinement 'CAD4 Express (Enraf Nonius, 1994)'
_computing_data_collection 'CAD4 Express (Enraf Nonius, 1994)'
_computing_data_reduction 'XCAD4 (Harms & Wocadlo, 1995)'
_computing_molecular_graphics 'Diamond 2.1c (Brandenburg, 1999)'
_computing_publication_material 'SHELXL-97 (Sheldrick, 1997)'
_computing_structure_refinement 'SHELXL-97 (Sheldrick, 1997)'
_computing_structure_solution 'SHELXS-97 (Sheldrick, 1990)'
_diffrn_ambient_temperature 293(2)
_diffrn_measured_fraction_theta_full 0.981
_diffrn_measured_fraction_theta_max 0.981
_diffrn_measurement_device_type 'Enraf Nonius CAD-4'
_diffrn_measurement_method 'non-profiled \w-2\q scans'
_diffrn_radiation_monochromator graphite
_diffrn_radiation_source 'fine-focus sealed tube'
_diffrn_radiation_type MoK\a
_diffrn_radiation_wavelength 0.71073
_diffrn_reflns_av_R_equivalents 0.0224
_diffrn_reflns_av_sigmaI/netI 0.0145
_diffrn_reflns_limit_h_max 9
_diffrn_reflns_limit_h_min -9
_diffrn_reflns_limit_k_max 18
_diffrn_reflns_limit_k_min -18
_diffrn_reflns_limit_l_max 13
_diffrn_reflns_limit_l_min -13
_diffrn_reflns_number 2742
_diffrn_reflns_theta_full 28.00
_diffrn_reflns_theta_max 28.00
_diffrn_reflns_theta_min 2.54
_diffrn_standards_decay_% 0
_diffrn_standards_interval_time 120
_diffrn_standards_number 3
_exptl_absorpt_coefficient_mu 1.150
_exptl_absorpt_correction_T_max 0.81310
_exptl_absorpt_correction_T_min 0.75601
_exptl_absorpt_correction_type psi-scan
_exptl_absorpt_process_details '(North et al., 1968)'
_exptl_crystal_colour colourless
_exptl_crystal_density_diffrn 2.224
_exptl_crystal_density_method 'not measured'
_exptl_crystal_description block
_exptl_crystal_F_000 664
_exptl_crystal_size_max 0.32
_exptl_crystal_size_mid 0.20
_exptl_crystal_size_min 0.18
_refine_diff_density_max 0.388
_refine_diff_density_min -1.012
_refine_diff_density_rms 0.095
_refine_ls_extinction_coef 0.0131(9)
_refine_ls_extinction_expression Fc^*^=kFc[1+0.001xFc^2^\l^3^/sin(2\q)]^-1/4^
_refine_ls_extinction_method SHELXL
_refine_ls_goodness_of_fit_ref 1.046
_refine_ls_hydrogen_treatment refall
_refine_ls_matrix_type full
_refine_ls_number_parameters 187
_refine_ls_number_reflns 2408
_refine_ls_number_restraints 0
_refine_ls_restrained_S_all 1.046
_refine_ls_R_factor_all 0.0348
_refine_ls_R_factor_gt 0.0261
_refine_ls_shift/su_max 0.001
_refine_ls_shift/su_mean 0.000
_refine_ls_structure_factor_coef Fsqd
_refine_ls_weighting_details 'calc w=1/[\s^2^(Fo^2^)+(0.0485P)^2^+0.1864P] where P=(Fo^2^+2Fc^2^)/3'
_refine_ls_weighting_scheme calc
_refine_ls_wR_factor_gt 0.0668
_refine_ls_wR_factor_ref 0.0710
_reflns_number_gt 1929
_reflns_number_total 2408
_reflns_threshold_expression >2sigma(I)
_cod_data_source_file cg9002109sup1.cif
_cod_data_source_block (9)
_cod_original_sg_symbol_H-M 'P 21/c'
_cod_database_code 4509508

loop_
_symmetry_equiv_pos_as_xyz
'x, y, z'
'-x, y+1/2, -z+1/2'
'-x, -y, -z'
'x, -y-1/2, z-1/2'

loop_
_atom_site_label
_atom_site_type_symbol
_atom_site_fract_x
_atom_site_fract_y
_atom_site_fract_z
_atom_site_U_iso_or_equiv
_atom_site_adp_type
_atom_site_occupancy
_atom_site_calc_flag
Zr1 Zr 0.98199(3) 0.007079(14) 0.821889(17) 0.02158(10) Uani 1 d
F6 F 1.2636(2) 0.01425(11) 0.88246(17) 0.0417(4) Uani 1 d
F5 F 0.9758(2) 0.15029(9) 0.77574(12) 0.0344(3) Uani 1 d
F4 F 0.9268(2) 0.01366(9) 0.61379(13) 0.0370(3) Uani 1 d
F3 F 1.0085(2) -0.13125(9) 0.76217(12) 0.0352(3) Uani 1 d
F2 F 0.7016(2) -0.00353(9) 0.77940(16) 0.0366(3) Uani 1 d
F1 F 0.99181(16) 0.08240(10) 1.00403(10) 0.0264(3) Uani 1 d
N1 N 0.7991(3) -0.24099(15) 0.51646(19) 0.0341(4) Uani 1 d
H1A H 0.870(5) -0.263(2) 0.591(4) 0.066(11) Uiso 1 d
N2 N 0.7884(3) -0.14916(16) 0.4837(2) 0.0366(5) Uani 1 d
H2A H 0.853(5) -0.111(2) 0.541(3) 0.058(10) Uiso 1 d
C3 C 0.6645(4) -0.13871(18) 0.3583(2) 0.0359(5) Uani 1 d
H3A H 0.633(4) -0.090(2) 0.323(3) 0.048(9) Uiso 1 d
C5 C 0.4531(3) -0.24886(16) 0.1752(2) 0.0278(4) Uani 1 d
N3 N 0.2512(3) -0.32606(17) 0.0022(2) 0.0437(6) Uani 1 d
H3B H 0.195(4) -0.364(2) -0.047(3) 0.044(8) Uiso 1 d
C6 C 0.3674(3) -0.18610(18) 0.0695(2) 0.0326(5) Uani 1 d
H6A H 0.387(5) -0.122(2) 0.059(3) 0.059(10) Uiso 1 d
C2 C 0.5927(3) -0.22656(15) 0.3084(2) 0.0264(4) Uani 1 d
N4 N 0.2473(3) -0.23497(16) -0.03353(19) 0.0366(5) Uani 1 d
H4A H 0.168(4) -0.216(2) -0.111(3) 0.051(8) Uiso 1 d
C4 C 0.3747(4) -0.3370(2) 0.1280(3) 0.0430(6) Uani 1 d
H4B H 0.393(4) -0.391(2) 0.171(3) 0.039(8) Uiso 1 d
C1 C 0.6834(3) -0.29001(18) 0.4127(2) 0.0326(5) Uani 1 d
H1B H 0.667(5) -0.353(3) 0.420(4) 0.067(11) Uiso 1 d

loop_
_atom_site_aniso_label
_atom_site_aniso_U_11
_atom_site_aniso_U_22
_atom_site_aniso_U_33
_atom_site_aniso_U_23
_atom_site_aniso_U_13
_atom_site_aniso_U_12
Zr1 0.02754(14) 0.02029(16) 0.01227(13) -0.00037(6) 0.00072(8) 0.00068(7)
F6 0.0300(7) 0.0544(9) 0.0355(8) 0.0059(6) 0.0045(6) -0.0008(6)
F5 0.0525(8) 0.0229(7) 0.0196(6) 0.0013(5) 0.0016(5) -0.0036(6)
F4 0.0614(9) 0.0269(7) 0.0169(6) -0.0003(5) 0.0057(6) 0.0000(6)
F3 0.0539(8) 0.0252(7) 0.0190(6) -0.0020(5) 0.0024(5) 0.0099(6)
F2 0.0292(7) 0.0366(9) 0.0350(8) -0.0002(5) -0.0006(6) -0.0005(5)
F1 0.0381(7) 0.0204(7) 0.0172(6) -0.0006(4) 0.0051(5) 0.0014(4)
N1 0.0343(10) 0.0395(12) 0.0205(9) 0.0014(8) -0.0011(8) 0.0054(8)
N2 0.0394(11) 0.0356(12) 0.0246(9) -0.0104(8) -0.0022(8) -0.0032(9)
C3 0.0445(13) 0.0253(13) 0.0272(11) 0.0022(9) -0.0018(9) 0.0005(10)
C5 0.0294(10) 0.0273(11) 0.0212(9) -0.0025(8) 0.0014(8) 0.0049(8)
N3 0.0432(12) 0.0395(14) 0.0338(11) -0.0151(9) -0.0059(9) 0.0017(9)
C6 0.0335(11) 0.0344(14) 0.0236(10) -0.0012(9) 0.0014(8) 0.0066(9)
C2 0.0267(9) 0.0275(12) 0.0204(9) -0.0009(7) 0.0018(8) 0.0033(7)
N4 0.0335(10) 0.0457(14) 0.0206(9) -0.0041(8) -0.0040(8) 0.0114(8)
C4 0.0503(15) 0.0293(15) 0.0330(13) -0.0036(10) -0.0073(11) -0.0002(10)
C1 0.0326(11) 0.0303(13) 0.0268(11) 0.0016(9) -0.0003(9) 0.0044(9)

loop_
_atom_type_symbol
_atom_type_description
_atom_type_scat_dispersion_real
_atom_type_scat_dispersion_imag
_atom_type_scat_source
C C 0.0033 0.0016 'International Tables Vol C Tables 4.2.6.8 and 6.1.1.4'
H H 0.0000 0.0000 'International Tables Vol C Tables 4.2.6.8 and 6.1.1.4'
N N 0.0061 0.0033 'International Tables Vol C Tables 4.2.6.8 and 6.1.1.4'
F F 0.0171 0.0103 'International Tables Vol C Tables 4.2.6.8 and 6.1.1.4'
Zr Zr -2.9673 0.5597 'International Tables Vol C Tables 4.2.6.8 and 6.1.1.4'

loop_
_geom_angle_atom_site_label_1
_geom_angle_atom_site_label_2
_geom_angle_atom_site_label_3
_geom_angle
_geom_angle_site_symmetry_1
_geom_angle_site_symmetry_3
F6 Zr1 F2 174.46(6) . .
F6 Zr1 F5 87.84(6) . .
F2 Zr1 F5 94.72(5) . .
F6 Zr1 F3 86.81(6) . .
F2 Zr1 F3 93.63(6) . .
F5 Zr1 F3 147.17(5) . .
F6 Zr1 F4 98.29(7) . .
F2 Zr1 F4 87.13(7) . .
F5 Zr1 F4 74.39(5) . .
F3 Zr1 F4 74.39(5) . .
F6 Zr1 F1 88.78(6) . .
F2 Zr1 F1 87.23(6) . .
F5 Zr1 F1 73.73(5) . .
F3 Zr1 F1 138.42(5) . .
F4 Zr1 F1 147.02(5) . .
F6 Zr1 F1 88.72(6) . 3_757
F2 Zr1 F1 86.11(6) . 3_757
F5 Zr1 F1 138.60(5) . 3_757
F3 Zr1 F1 73.62(5) . 3_757
F4 Zr1 F1 146.77(5) . 3_757
F1 Zr1 F1 64.96(6) . 3_757
F6 Zr1 Zr1 88.52(6) . 3_757
F2 Zr1 Zr1 86.05(6) . 3_757
F5 Zr1 Zr1 106.24(3) . 3_757
F3 Zr1 Zr1 105.97(4) . 3_757
F4 Zr1 Zr1 173.18(5) . 3_757
F1 Zr1 Zr1 32.54(4) . 3_757
F1 Zr1 Zr1 32.41(3) 3_757 3_757
Zr1 F1 Zr1 115.04(6) . 3_757
C1 N1 N2 109.11(19) . .
N1 N2 C3 108.8(2) . .
N2 C3 C2 109.0(2) . .
C4 C5 C6 105.0(2) . .
C4 C5 C2 127.5(2) . .
C6 C5 C2 127.5(2) . .
N4 N3 C4 109.3(2) . .
N4 C6 C5 108.5(2) . .
C3 C2 C1 104.68(19) . .
C3 C2 C5 127.9(2) . .
C1 C2 C5 127.5(2) . .
N3 N4 C6 108.9(2) . .
N3 C4 C5 108.4(2) . .
N1 C1 C2 108.5(2) . .

loop_
_geom_bond_atom_site_label_1
_geom_bond_atom_site_label_2
_geom_bond_distance
_geom_bond_site_symmetry_2
Zr1 F6 1.9747(16) .
Zr1 F2 1.9854(16) .
Zr1 F5 2.0579(14) .
Zr1 F3 2.0632(13) .
Zr1 F4 2.0664(14) .
Zr1 F1 2.1497(11) .
Zr1 F1 2.1572(12) 3_757
N1 C1 1.322(3) .
N1 N2 1.325(3) .
N2 C3 1.326(3) .
C3 C2 1.371(3) .
C5 C4 1.382(3) .
C5 C6 1.384(3) .
C5 C2 1.456(3) .
N3 N4 1.326(3) .
N3 C4 1.329(3) .
C6 N4 1.329(3) .
C2 C1 1.388(3) .

loop_
_geom_hbond_atom_site_label_D
_geom_hbond_atom_site_label_H
_geom_hbond_atom_site_label_A
_geom_hbond_distance_DH
_geom_hbond_distance_HA
_geom_hbond_distance_DA
_geom_hbond_angle_DHA
_geom_hbond_site_symmetry_A
N1 H1A F5 0.83(4) 1.91(4) 2.709(2) 162(3) 2_746
N1 H1A F3 0.83(4) 2.53(4) 2.937(2) 111(3) .
N2 H2A F4 0.83(3) 1.91(3) 2.672(3) 154(3) .
N2 H2A F3 0.83(3) 2.21(3) 2.816(2) 130(3) .
N3 H3B F4 0.76(3) 1.95(3) 2.676(3) 160(3) 2_645
N3 H3B F5 0.76(3) 2.29(3) 2.833(3) 129(3) 2_645
N4 H4A F3 0.87(3) 1.87(3) 2.687(2) 158(3) 1_454
N4 H4A F5 0.87(3) 2.52(3) 2.975(2) 113(2) 2_645
